data_7237726
loop_
_publ_author_name
'Ben Haj Salah, Maroua'
'Mercier, Nicolas'
'Allain, Magali'
'Zouari, Nabil'
'Botta, Chiara'

_publ_section_title
;
 Dual phosphorescence from the organic and inorganic moieties of 1D hybrid
 perovskites of the Pbn&#x2032;Br4n&#x2032;+2 series (n&#x2032; = 2, 3, 4,
 5)
;
_journal_issue 15
_journal_name_full 'Journal of Materials Chemistry C'
_journal_page_first 4424
_journal_paper_doi 10.1039/C9TC00340A
_journal_volume 7
_journal_year 2019
_chemical_formula_moiety '6 (C6 H16 N2 O2), Pb5 Br22, 4 H2 O'
_chemical_formula_sum 'C36 H104 Br22 N12 O16 Pb5'
_chemical_formula_weight 3755.28
_space_group_IT_number 14
_space_group_name_Hall '-P 2ybc'
_space_group_name_H-M_alt 'P 1 21/c 1'
_symmetry_cell_setting monoclinic
_symmetry_Int_Tables_number 14
_symmetry_space_group_name_Hall '-P 2ybc'
_symmetry_space_group_name_H-M 'P 1 21/c 1'
_atom_sites_solution_hydrogens geom
_atom_sites_solution_primary direct
_atom_sites_solution_secondary difmap
_audit_creation_date 2018-08-29T11:56:36-00:00
_audit_creation_method 'WinGX routine CIF_UPDATE'
_audit_update_record
;
2018-12-20 deposited with the CCDC.	2019-03-06 downloaded from the CCDC.
;
_cell_angle_alpha 90
_cell_angle_beta 112.775(6)
_cell_angle_gamma 90
_cell_formula_units_Z 2
_cell_length_a 26.7956(13)
_cell_length_b 8.1729(3)
_cell_length_c 22.9805(11)
_cell_measurement_reflns_used 4295
_cell_measurement_temperature 150.01(10)
_cell_measurement_theta_max 72.411
_cell_measurement_theta_min 3.541
_cell_volume 4640.3(4)
_computing_cell_refinement 'CrysAlisPro 1.171.38.41r (Rigaku OD, 2015)'
_computing_data_collection 'CrysAlisPro 1.171.38.41r (Rigaku OD, 2015)'
_computing_data_reduction 'CrysAlisPro 1.171.38.41r (Rigaku OD, 2015)'
_computing_molecular_graphics 'DIAMOND 3.2k (Crystal Impact GbR, 2014)'
_computing_publication_material 'WinGX publication routines (Farrugia, 2012)'
_computing_structure_refinement 'SHELXL-2016/4 (Sheldrick, 2016)'
_computing_structure_solution 'SHELXS-2013/1 (Sheldrick, 2013)'
_diffrn_ambient_temperature 150.00(10)
_diffrn_detector_area_resol_mean 5.199
_diffrn_measured_fraction_theta_full 0.984
_diffrn_measured_fraction_theta_max 0.97
_diffrn_measurement_device_type 'SuperNova, Single source at offset, AtlasS2'
_diffrn_measurement_method '\w scans'
_diffrn_radiation_monochromator mirror
_diffrn_radiation_type CuK\a
_diffrn_radiation_wavelength 1.54184
_diffrn_reflns_av_R_equivalents 0.0635
_diffrn_reflns_av_unetI/netI 0.0937
_diffrn_reflns_Laue_measured_fraction_full 0.984
_diffrn_reflns_Laue_measured_fraction_max 0.97
_diffrn_reflns_limit_h_max 28
_diffrn_reflns_limit_h_min -32
_diffrn_reflns_limit_k_max 9
_diffrn_reflns_limit_k_min -6
_diffrn_reflns_limit_l_max 28
_diffrn_reflns_limit_l_min -28
_diffrn_reflns_number 18103
_diffrn_reflns_point_group_measured_fraction_full 0.984
_diffrn_reflns_point_group_measured_fraction_max 0.97
_diffrn_reflns_theta_full 71.5
_diffrn_reflns_theta_max 72.669
_diffrn_reflns_theta_min 3.578
_exptl_absorpt_coefficient_mu 28.828
_exptl_absorpt_correction_T_max 1
_exptl_absorpt_correction_T_min 0.58122
_exptl_absorpt_correction_type multi-scan
_exptl_absorpt_process_details
;
        CrysAlisPro 1.171.38.41 (Rigaku Oxford Diffraction, 2015)
        Empirical absorption correction using spherical harmonics,
 implemented in SCALE3 ABSPACK scaling algorithm.
;
_exptl_crystal_colour colourless
_exptl_crystal_density_diffrn 2.688
_exptl_crystal_description needle
_exptl_crystal_F_000 3424
_exptl_crystal_size_max 0.31
_exptl_crystal_size_mid 0.084
_exptl_crystal_size_min 0.062
_refine_diff_density_max 2.326
_refine_diff_density_min -2.762
_refine_diff_density_rms 0.294
_refine_ls_extinction_method none
_refine_ls_goodness_of_fit_ref 0.988
_refine_ls_hydrogen_treatment constr
_refine_ls_matrix_type full
_refine_ls_number_parameters 419
_refine_ls_number_reflns 8948
_refine_ls_number_restraints 36
_refine_ls_restrained_S_all 0.986
_refine_ls_R_factor_all 0.0775
_refine_ls_R_factor_gt 0.0499
_refine_ls_shift/su_max 0
_refine_ls_shift/su_mean 0
_refine_ls_structure_factor_coef Fsqd
_refine_ls_weighting_details 'w=1/[\s^2^(Fo^2^)+(0.0441P)^2^] where P=(Fo^2^+2Fc^2^)/3'
_refine_ls_weighting_scheme calc
_refine_ls_wR_factor_gt 0.11
_refine_ls_wR_factor_ref 0.1248
_reflns_Friedel_coverage 0
_reflns_number_gt 6517
_reflns_number_total 8948
_reflns_threshold_expression 'I > 2\s(I)'
_cod_data_source_file c9tc00340a2.cif
_cod_data_source_block f
_cod_original_sg_symbol_H-M 'P 21/c'
_cod_database_code 7237726

loop_
_symmetry_equiv_pos_as_xyz
'x, y, z'
'-x, y+1/2, -z+1/2'
'-x, -y, -z'
'x, -y-1/2, z-1/2'

loop_
_atom_site_label
_atom_site_type_symbol
_atom_site_fract_x
_atom_site_fract_y
_atom_site_fract_z
_atom_site_U_iso_or_equiv
_atom_site_adp_type
_atom_site_occupancy
_atom_site_site_symmetry_order
_atom_site_calc_flag
_atom_site_refinement_flags_posn
_atom_site_refinement_flags_adp
_atom_site_refinement_flags_occupancy
_atom_site_disorder_assembly
_atom_site_disorder_group
C1 C 0.1515(5) 0.8566(16) 0.9327(6) 0.028(3) Uani 1 1 d . . . . .
H1A H 0.169554 0.890928 0.976281 0.034 Uiso 1 1 calc R U . . .
H1B H 0.16064 0.743022 0.92961 0.034 Uiso 1 1 calc R U . . .
C2 C 0.0898(5) 0.8741(16) 0.9121(6) 0.026(3) Uani 1 1 d . . . . .
H2A H 0.072576 0.852047 0.867212 0.031 Uiso 1 1 calc R U . . .
H2B H 0.077284 0.792338 0.933907 0.031 Uiso 1 1 calc R U . . .
C3 C 0.0722(5) 1.0416(16) 0.9252(6) 0.025(3) Uani 1 1 d . U . . .
H3A H 0.091126 1.124829 0.911574 0.03 Uiso 1 1 calc R U . . .
H3B H 0.08238 1.054044 0.970343 0.03 Uiso 1 1 calc R U . . .
C4 C 0.0109(4) 1.0682(15) 0.8915(5) 0.020(2) Uani 1 1 d . . . . .
H4A H -0.000031 1.04086 0.847174 0.024 Uiso 1 1 calc R U . . .
H4B H -0.007857 0.994792 0.909325 0.024 Uiso 1 1 calc R U . . .
C5 C -0.0060(5) 1.2427(15) 0.8970(5) 0.022(2) Uani 1 1 d . U . . .
H5 H -0.045593 1.247026 0.879986 0.026 Uiso 1 1 calc R U . . .
C6 C 0.0150(5) 1.3037(15) 0.9643(5) 0.021(2) Uani 1 1 d . . . . .
C7 C 0.6952(6) 0.5653(18) 0.2975(6) 0.032(3) Uani 1 1 d . . . . .
C8 C 0.6404(7) 0.6057(17) 0.2454(6) 0.039(4) Uani 1 1 d . . . . .
H8 H 0.642562 0.712386 0.227056 0.047 Uiso 1 1 calc R U . . .
C9 C 0.5972(8) 0.612(3) 0.2727(10) 0.078(8) Uani 1 1 d . U . . .
H9A H 0.604536 0.704437 0.30133 0.093 Uiso 1 1 calc R U . . .
H9B H 0.562392 0.630668 0.2387 0.093 Uiso 1 1 calc R U . . .
C10 C 0.5937(10) 0.459(4) 0.3078(11) 0.087(8) Uani 1 1 d . U . . .
H10A H 0.627143 0.451857 0.344804 0.105 Uiso 0.54(2) 1 calc R U P A 1
H10B H 0.593234 0.36707 0.280994 0.105 Uiso 0.54(2) 1 calc R U P A 1
H10C H 0.625481 0.439242 0.345836 0.105 Uiso 0.46(2) 1 calc R U P A 2
H10D H 0.583394 0.362206 0.281515 0.105 Uiso 0.46(2) 1 calc R U P A 2
C11A C 0.5431(16) 0.432(5) 0.3320(17) 0.056(5) Uani 0.54(2) 1 d . U P A 1
H11A H 0.508347 0.448436 0.297519 0.067 Uiso 0.54(2) 1 calc R U P A 1
H11B H 0.544021 0.321887 0.348534 0.067 Uiso 0.54(2) 1 calc R U P A 1
C11B C 0.5403(19) 0.551(5) 0.3212(19) 0.056(5) Uani 0.46(2) 1 d . . P A 2
H11C H 0.547312 0.665672 0.332916 0.067 Uiso 0.46(2) 1 calc R U P A 2
H11D H 0.506103 0.540561 0.285377 0.067 Uiso 0.46(2) 1 calc R U P A 2
C12A C 0.5520(16) 0.552(5) 0.3806(16) 0.056(5) Uani 0.54(2) 1 d . . P A 1
H12A H 0.552877 0.661215 0.364727 0.067 Uiso 0.54(2) 1 calc R U P A 1
H12B H 0.585639 0.53132 0.416239 0.067 Uiso 0.54(2) 1 calc R U P A 1
C12B C 0.5430(19) 0.452(6) 0.372(2) 0.056(5) Uani 0.46(2) 1 d . . P A 2
H12C H 0.579586 0.450398 0.404052 0.067 Uiso 0.46(2) 1 calc R U P A 2
H12D H 0.532258 0.341055 0.358111 0.067 Uiso 0.46(2) 1 calc R U P A 2
C13 C 0.1517(6) 0.9167(17) 0.6012(6) 0.031(3) Uani 1 1 d . . . . .
C14 C 0.2048(5) 0.8232(17) 0.6373(5) 0.027(3) Uani 1 1 d . . . . .
H14 H 0.202894 0.714079 0.618852 0.032 Uiso 1 1 calc R U . . .
C15 C 0.2538(5) 0.9098(17) 0.6376(6) 0.029(3) Uani 1 1 d . . . . .
H15A H 0.284857 0.868543 0.672925 0.035 Uiso 1 1 calc R U . . .
H15B H 0.250146 1.024858 0.645611 0.035 Uiso 1 1 calc R U . . .
C16 C 0.2662(5) 0.8970(18) 0.5787(6) 0.030(3) Uani 1 1 d . U . . .
H16A H 0.237912 0.951629 0.544051 0.036 Uiso 1 1 calc R U . . .
H16B H 0.266316 0.782614 0.567437 0.036 Uiso 1 1 calc R U . . .
C17 C 0.3207(5) 0.9730(18) 0.5878(6) 0.031(3) Uani 1 1 d . . . . .
H17A H 0.320642 1.086464 0.600128 0.037 Uiso 1 1 calc R U . . .
H17B H 0.348821 0.916891 0.622149 0.037 Uiso 1 1 calc R U . . .
C18 C 0.3345(5) 0.9662(17) 0.5300(6) 0.030(3) Uani 1 1 d . . . . .
H18A H 0.372268 0.995416 0.54202 0.036 Uiso 1 1 calc R U . . .
H18B H 0.32991 0.854818 0.514219 0.036 Uiso 1 1 calc R U . . .
BR1 Br 0.50935(7) 0.9565(3) 0.37694(8) 0.0505(4) Uani 1 1 d . . . . .
BR2 Br 0.43060(6) 0.70657(19) 0.47545(7) 0.0369(3) Uani 1 1 d . . . . .
BR3 Br 0.26916(5) 0.83711(16) 0.35186(6) 0.0260(3) Uani 1 1 d . . . . .
BR4 Br 0.40319(6) 1.21854(18) 0.43367(7) 0.0322(3) Uani 1 1 d . . . . .
BR5 Br 0.29866(6) 0.48377(17) 0.49583(6) 0.0283(3) Uani 1 1 d . . . . .
BR6 Br 0.37874(7) 0.56815(18) 0.28696(6) 0.0359(3) Uani 1 1 d . . . . .
BR7 Br 0.23891(6) 0.35244(19) 0.29664(7) 0.0377(3) Uani 1 1 d . . . . .
BR8 Br 0.13067(6) 0.04316(18) 0.14404(6) 0.0303(3) Uani 1 1 d . . . . .
BR9 Br 0.16343(5) 0.11590(16) 0.41866(6) 0.0249(3) Uani 1 1 d . . . . .
BR10 Br 0.06268(6) 0.26705(19) 0.25583(6) 0.0317(3) Uani 1 1 d . . . . .
BR11 Br 0.10291(6) -0.24463(17) 0.26149(6) 0.0289(3) Uani 1 1 d . . . . .
N1 N 0.1703(4) 0.9609(14) 0.8909(5) 0.026(2) Uani 1 1 d . . . . .
H1C H 0.206285 0.961468 0.905967 0.039 Uiso 1 1 calc R U . . .
H1D H 0.158232 1.062733 0.890083 0.039 Uiso 1 1 calc R U . . .
H1E H 0.157402 0.920118 0.851941 0.039 Uiso 1 1 calc R U . . .
N2 N 0.0137(4) 1.3620(13) 0.8607(4) 0.023(2) Uani 1 1 d . . . . .
H2C H 0.014579 1.462073 0.876346 0.035 Uiso 1 1 calc R U . . .
H2D H -0.008735 1.360812 0.820275 0.035 Uiso 1 1 calc R U . . .
H2E H 0.046719 1.333594 0.864058 0.035 Uiso 1 1 calc R U . . .
N3 N 0.2079(5) 0.8079(15) 0.7033(4) 0.029(2) Uani 1 1 d . . . . .
H3C H 0.178339 0.758027 0.703037 0.044 Uiso 1 1 calc R U . . .
H3D H 0.210346 0.907036 0.720178 0.044 Uiso 1 1 calc R U . . .
H3E H 0.237006 0.749484 0.726001 0.044 Uiso 1 1 calc R U . . .
N4 N 0.3007(5) 1.0767(12) 0.4787(5) 0.025(2) Uani 1 1 d . . . . .
H4C H 0.315054 1.084902 0.449762 0.037 Uiso 1 1 calc R U . . .
H4D H 0.29954 1.175284 0.494607 0.037 Uiso 1 1 calc R U . . .
H4E H 0.26738 1.036371 0.461025 0.037 Uiso 1 1 calc R U . . .
N5 N 0.5029(6) 0.530(2) 0.3995(7) 0.058(4) Uani 1 1 d . . . . .
H5A H 0.472493 0.529808 0.364943 0.07 Uiso 0.54(2) 1 calc R U P A 1
H5B H 0.501908 0.612737 0.42437 0.07 Uiso 0.54(2) 1 calc R U P A 1
H5C H 0.505899 0.436162 0.42003 0.07 Uiso 0.54(2) 1 calc R U P A 1
H5D H 0.469595 0.53209 0.369611 0.07 Uiso 0.46(2) 1 calc R U P A 2
H5E H 0.51332 0.632043 0.412287 0.07 Uiso 0.46(2) 1 calc R U P A 2
H5F H 0.502955 0.471009 0.432013 0.07 Uiso 0.46(2) 1 calc R U P A 2
N6 N 0.6286(5) 0.4773(15) 0.1959(5) 0.036(3) Uani 1 1 d . . . . .
H6A H 0.597016 0.498669 0.164583 0.053 Uiso 1 1 calc R U . . .
H6B H 0.627038 0.380024 0.212449 0.053 Uiso 1 1 calc R U . . .
H6C H 0.654687 0.476612 0.180928 0.053 Uiso 1 1 calc R U . . .
O1 O 0.0508(4) 1.4080(11) 0.9841(4) 0.0250(18) Uani 1 1 d . . . . .
O2 O -0.0085(4) 1.2324(12) 0.9977(4) 0.033(2) Uani 1 1 d . . . . .
H2 H 0.003529 1.26989 1.033637 0.049 Uiso 1 1 calc R U . . .
O3 O 0.7078(5) 0.6805(13) 0.3405(5) 0.044(3) Uani 1 1 d . . . . .
H3 H 0.737003 0.658995 0.368905 0.067 Uiso 1 1 calc R U . . .
O4 O 0.7214(4) 0.4481(13) 0.2977(5) 0.040(2) Uani 1 1 d . . . . .
O5 O 0.1246(5) 0.9713(15) 0.6263(4) 0.042(3) Uani 1 1 d . . . . .
O6 O 0.1403(4) 0.9145(15) 0.5396(4) 0.044(3) Uani 1 1 d . . . . .
H6 H 0.11155 0.962153 0.52099 0.066 Uiso 1 1 calc R U . . .
O7 O 0.1988(5) 0.163(2) 0.0630(5) 0.064(4) Uani 1 1 d . . . . .
O8 O 0.0340(3) 0.1430(10) 0.6114(3) 0.0214(17) Uani 1 1 d . . . . .
PB1 Pb 0.5 1 0.5 0.03070(17) Uani 1 2 d S . P . .
PB2 Pb 0.33380(2) 0.52626(6) 0.38862(2) 0.02039(11) Uani 1 1 d . . . . .
PB3 Pb 0.15548(2) 0.07067(6) 0.27994(2) 0.01992(11) Uani 1 1 d . . . . .

loop_
_atom_site_aniso_label
_atom_site_aniso_U_11
_atom_site_aniso_U_22
_atom_site_aniso_U_33
_atom_site_aniso_U_23
_atom_site_aniso_U_13
_atom_site_aniso_U_12
C1 0.028(7) 0.018(6) 0.035(7) 0.000(5) 0.008(5) -0.006(5)
C2 0.030(7) 0.023(6) 0.023(6) -0.001(5) 0.009(5) 0.007(5)
C3 0.022(6) 0.022(6) 0.033(6) 0.006(5) 0.012(5) 0.009(5)
C4 0.013(5) 0.024(6) 0.025(6) -0.012(5) 0.009(4) 0.001(5)
C5 0.018(6) 0.024(6) 0.025(6) -0.009(5) 0.011(5) -0.003(5)
C6 0.028(7) 0.021(6) 0.014(5) 0.003(4) 0.007(5) 0.006(5)
C7 0.034(8) 0.031(8) 0.029(7) -0.009(6) 0.009(6) -0.007(6)
C8 0.046(9) 0.020(7) 0.031(7) -0.003(5) -0.008(6) 0.010(6)
C9 0.034(10) 0.097(17) 0.075(13) -0.054(12) -0.008(9) 0.025(11)
C10 0.066(14) 0.14(2) 0.078(14) -0.025(15) 0.055(12) -0.006(15)
C11A 0.064(8) 0.050(8) 0.059(8) 0.007(8) 0.030(7) -0.003(7)
C11B 0.064(8) 0.050(8) 0.059(8) 0.007(8) 0.030(7) -0.003(7)
C12A 0.064(8) 0.050(8) 0.059(8) 0.007(8) 0.030(7) -0.003(7)
C12B 0.064(8) 0.050(8) 0.059(8) 0.007(8) 0.030(7) -0.003(7)
C13 0.036(8) 0.032(8) 0.021(6) 0.009(5) 0.008(5) -0.006(6)
C14 0.030(7) 0.033(7) 0.019(6) 0.017(5) 0.012(5) 0.003(6)
C15 0.025(7) 0.033(8) 0.033(7) 0.010(6) 0.016(5) -0.004(6)
C16 0.020(5) 0.041(7) 0.029(5) 0.009(5) 0.009(4) 0.010(5)
C17 0.017(6) 0.033(8) 0.034(7) 0.002(6) 0.002(5) 0.000(5)
C18 0.020(6) 0.033(7) 0.039(7) 0.003(6) 0.015(5) 0.007(6)
BR1 0.0276(8) 0.0724(13) 0.0438(9) 0.0045(8) 0.0054(6) -0.0063(8)
BR2 0.0269(7) 0.0363(8) 0.0432(8) -0.0084(6) 0.0089(6) -0.0138(6)
BR3 0.0261(7) 0.0253(7) 0.0211(6) -0.0040(5) 0.0031(5) 0.0047(5)
BR4 0.0313(7) 0.0263(7) 0.0385(7) 0.0047(6) 0.0130(6) 0.0079(6)
BR5 0.0300(7) 0.0278(7) 0.0275(6) 0.0017(5) 0.0116(5) -0.0006(6)
BR6 0.0521(9) 0.0278(7) 0.0323(7) 0.0011(6) 0.0213(6) -0.0003(7)
BR7 0.0351(8) 0.0303(8) 0.0379(7) -0.0031(6) 0.0034(6) -0.0167(6)
BR8 0.0294(7) 0.0376(8) 0.0270(6) 0.0042(5) 0.0142(5) 0.0045(6)
BR9 0.0261(6) 0.0244(7) 0.0225(6) 0.0049(5) 0.0077(5) 0.0046(5)
BR10 0.0328(7) 0.0432(8) 0.0230(6) 0.0114(6) 0.0150(5) 0.0143(6)
BR11 0.0283(7) 0.0296(7) 0.0230(6) 0.0038(5) 0.0036(5) -0.0091(6)
N1 0.016(5) 0.030(6) 0.031(5) -0.006(4) 0.007(4) -0.001(4)
N2 0.032(6) 0.025(6) 0.014(4) -0.003(4) 0.011(4) 0.000(5)
N3 0.028(6) 0.043(7) 0.017(5) 0.006(4) 0.008(4) 0.000(5)
N4 0.033(6) 0.015(5) 0.032(5) -0.009(4) 0.018(5) -0.006(4)
N5 0.040(8) 0.074(11) 0.070(10) 0.019(8) 0.032(7) 0.023(8)
N6 0.041(7) 0.042(7) 0.017(5) -0.002(5) 0.004(5) -0.002(6)
O1 0.025(5) 0.023(5) 0.023(4) -0.005(3) 0.004(3) -0.005(4)
O2 0.046(6) 0.037(6) 0.022(4) -0.006(4) 0.021(4) -0.001(5)
O3 0.045(7) 0.035(6) 0.037(5) -0.013(4) -0.002(5) 0.006(5)
O4 0.032(5) 0.039(6) 0.042(6) -0.002(5) 0.008(4) 0.017(5)
O5 0.043(6) 0.059(7) 0.027(5) 0.007(5) 0.018(4) 0.021(6)
O6 0.033(6) 0.071(8) 0.025(5) 0.009(5) 0.009(4) 0.017(6)
O7 0.032(6) 0.114(12) 0.037(6) 0.027(6) 0.004(5) -0.011(7)
O8 0.024(4) 0.023(4) 0.016(4) -0.001(3) 0.006(3) 0.000(4)
PB1 0.0195(3) 0.0296(4) 0.0329(4) 0.0003(3) -0.0010(3) -0.0042(3)
PB2 0.0181(2) 0.0193(2) 0.0216(2) -0.00005(17) 0.00519(17) -0.00104(18)
PB3 0.0191(2) 0.0206(2) 0.0191(2) -0.00094(17) 0.00638(16) -0.00115(18)

loop_
_atom_type_symbol
_atom_type_description
_atom_type_scat_dispersion_real
_atom_type_scat_dispersion_imag
_atom_type_scat_source
C C 0.0181 0.0091 'International Tables Vol C Tables 4.2.6.8 and 6.1.1.4'
H H 0 0 'International Tables Vol C Tables 4.2.6.8 and 6.1.1.4'
Br Br -0.6763 1.2805 'International Tables Vol C Tables 4.2.6.8 and 6.1.1.4'
N N 0.0311 0.018 'International Tables Vol C Tables 4.2.6.8 and 6.1.1.4'
O O 0.0492 0.0322 'International Tables Vol C Tables 4.2.6.8 and 6.1.1.4'
Pb Pb -4.0753 8.506 'International Tables Vol C Tables 4.2.6.8 and 6.1.1.4'

loop_
_geom_angle_atom_site_label_1
_geom_angle_atom_site_label_2
_geom_angle_atom_site_label_3
_geom_angle
_geom_angle_site_symmetry_1
_geom_angle_site_symmetry_3
N1 C1 C2 109.6(10) . .
N1 C1 H1A 109.8 . .
C2 C1 H1A 109.8 . .
N1 C1 H1B 109.8 . .
C2 C1 H1B 109.8 . .
H1A C1 H1B 108.2 . .
C3 C2 C1 113.7(11) . .
C3 C2 H2A 108.8 . .
C1 C2 H2A 108.8 . .
C3 C2 H2B 108.8 . .
C1 C2 H2B 108.8 . .
H2A C2 H2B 107.7 . .
C2 C3 C4 112.4(11) . .
C2 C3 H3A 109.1 . .
C4 C3 H3A 109.1 . .
C2 C3 H3B 109.1 . .
C4 C3 H3B 109.1 . .
H3A C3 H3B 107.8 . .
C5 C4 C3 112.7(10) . .
C5 C4 H4A 109.1 . .
C3 C4 H4A 109.1 . .
C5 C4 H4B 109.1 . .
C3 C4 H4B 109.1 . .
H4A C4 H4B 107.8 . .
N2 C5 C6 106.4(9) . .
N2 C5 C4 112.6(9) . .
C6 C5 C4 113.1(10) . .
N2 C5 H5 108.2 . .
C6 C5 H5 108.2 . .
C4 C5 H5 108.2 . .
O1 C6 O2 125.2(11) . .
O1 C6 C5 122.3(11) . .
O2 C6 C5 112.5(11) . .
O4 C7 O3 126.8(13) . .
O4 C7 C8 124.3(12) . .
O3 C7 C8 108.9(13) . .
N6 C8 C9 111.8(14) . .
N6 C8 C7 107.6(12) . .
C9 C8 C7 109.8(13) . .
N6 C8 H8 109.2 . .
C9 C8 H8 109.2 . .
C7 C8 H8 109.2 . .
C10 C9 C8 114.1(16) . .
C10 C9 H9A 108.7 . .
C8 C9 H9A 108.7 . .
C10 C9 H9B 108.7 . .
C8 C9 H9B 108.7 . .
H9A C9 H9B 107.6 . .
C9 C10 C11A 121(2) . .
C9 C10 C11B 88(2) . .
C9 C10 H10A 107 . .
C11A C10 H10A 107 . .
C9 C10 H10B 107 . .
C11A C10 H10B 107 . .
H10A C10 H10B 106.8 . .
C9 C10 H10C 114 . .
C11B C10 H10C 114 . .
C9 C10 H10D 114 . .
C11B C10 H10D 114 . .
H10C C10 H10D 111.2 . .
C12A C11A C10 105(3) . .
C12A C11A H11A 110.8 . .
C10 C11A H11A 110.8 . .
C12A C11A H11B 110.8 . .
C10 C11A H11B 110.8 . .
H11A C11A H11B 108.9 . .
C12B C11B C10 97(3) . .
C12B C11B H11C 112.4 . .
C10 C11B H11C 112.4 . .
C12B C11B H11D 112.4 . .
C10 C11B H11D 112.4 . .
H11C C11B H11D 110 . .
C11A C12A N5 104(3) . .
C11A C12A H12A 111 . .
N5 C12A H12A 111 . .
C11A C12A H12B 111 . .
N5 C12A H12B 111 . .
H12A C12A H12B 109 . .
C11B C12B N5 106(3) . .
C11B C12B H12C 110.5 . .
N5 C12B H12C 110.5 . .
C11B C12B H12D 110.5 . .
N5 C12B H12D 110.5 . .
H12C C12B H12D 108.7 . .
O5 C13 O6 126.6(14) . .
O5 C13 C14 122.8(11) . .
O6 C13 C14 110.4(12) . .
C15 C14 N3 109.4(11) . .
C15 C14 C13 113.3(11) . .
N3 C14 C13 105.3(10) . .
C15 C14 H14 109.6 . .
N3 C14 H14 109.6 . .
C13 C14 H14 109.6 . .
C14 C15 C16 117.3(12) . .
C14 C15 H15A 108 . .
C16 C15 H15A 108 . .
C14 C15 H15B 108 . .
C16 C15 H15B 108 . .
H15A C15 H15B 107.2 . .
C15 C16 C17 112.2(11) . .
C15 C16 H16A 109.2 . .
C17 C16 H16A 109.2 . .
C15 C16 H16B 109.2 . .
C17 C16 H16B 109.2 . .
H16A C16 H16B 107.9 . .
C18 C17 C16 114.3(11) . .
C18 C17 H17A 108.7 . .
C16 C17 H17A 108.7 . .
C18 C17 H17B 108.7 . .
C16 C17 H17B 108.7 . .
H17A C17 H17B 107.6 . .
N4 C18 C17 113.2(11) . .
N4 C18 H18A 108.9 . .
C17 C18 H18A 108.9 . .
N4 C18 H18B 108.9 . .
C17 C18 H18B 108.9 . .
H18A C18 H18B 107.7 . .
PB1 BR2 PB2 148.28(6) . .
PB1 BR4 PB2 160.80(6) . 1_565
PB2 BR7 PB3 144.61(5) . .
C1 N1 H1C 109.5 . .
C1 N1 H1D 109.5 . .
H1C N1 H1D 109.5 . .
C1 N1 H1E 109.5 . .
H1C N1 H1E 109.5 . .
H1D N1 H1E 109.5 . .
C5 N2 H2C 109.5 . .
C5 N2 H2D 109.5 . .
H2C N2 H2D 109.5 . .
C5 N2 H2E 109.5 . .
H2C N2 H2E 109.5 . .
H2D N2 H2E 109.5 . .
C14 N3 H3C 109.5 . .
C14 N3 H3D 109.5 . .
H3C N3 H3D 109.5 . .
C14 N3 H3E 109.5 . .
H3C N3 H3E 109.5 . .
H3D N3 H3E 109.5 . .
C18 N4 H4C 109.5 . .
C18 N4 H4D 109.5 . .
H4C N4 H4D 109.5 . .
C18 N4 H4E 109.5 . .
H4C N4 H4E 109.5 . .
H4D N4 H4E 109.5 . .
C12A N5 H5A 109.5 . .
C12A N5 H5B 109.5 . .
H5A N5 H5B 109.5 . .
C12A N5 H5C 109.5 . .
H5A N5 H5C 109.5 . .
H5B N5 H5C 109.5 . .
C12B N5 H5D 109.5 . .
C12B N5 H5E 109.5 . .
H5D N5 H5E 109.5 . .
C12B N5 H5F 109.5 . .
H5D N5 H5F 109.5 . .
H5E N5 H5F 109.5 . .
C8 N6 H6A 109.5 . .
C8 N6 H6B 109.5 . .
H6A N6 H6B 109.5 . .
C8 N6 H6C 109.5 . .
H6A N6 H6C 109.5 . .
H6B N6 H6C 109.5 . .
C6 O2 H2 109.5 . .
C7 O3 H3 109.5 . .
C13 O6 H6 109.5 . .
BR2 PB1 BR2 180 . 3_676
BR2 PB1 BR1 90.00(5) . .
BR2 PB1 BR1 90.00(5) 3_676 .
BR2 PB1 BR1 90.00(5) . 3_676
BR2 PB1 BR1 90.00(5) 3_676 3_676
BR1 PB1 BR1 180 . 3_676
BR2 PB1 BR4 88.31(4) . 3_676
BR2 PB1 BR4 91.69(4) 3_676 3_676
BR1 PB1 BR4 92.14(5) . 3_676
BR1 PB1 BR4 87.86(5) 3_676 3_676
BR2 PB1 BR4 91.69(4) . .
BR2 PB1 BR4 88.31(4) 3_676 .
BR1 PB1 BR4 87.86(5) . .
BR1 PB1 BR4 92.14(5) 3_676 .
BR4 PB1 BR4 180 3_676 .
BR7 PB2 BR5 94.33(4) . .
BR7 PB2 BR2 177.02(5) . .
BR5 PB2 BR2 88.61(4) . .
BR7 PB2 BR3 87.87(4) . .
BR5 PB2 BR3 89.93(4) . .
BR2 PB2 BR3 91.59(4) . .
BR7 PB2 BR6 89.52(5) . .
BR5 PB2 BR6 175.48(4) . .
BR2 PB2 BR6 87.58(4) . .
BR3 PB2 BR6 92.61(4) . .
BR7 PB2 BR4 95.08(5) . 1_545
BR5 PB2 BR4 88.26(4) . 1_545
BR2 PB2 BR4 85.55(4) . 1_545
BR3 PB2 BR4 176.65(4) . 1_545
BR6 PB2 BR4 89.02(4) . 1_545
BR10 PB3 BR11 97.80(5) . .
BR10 PB3 BR8 90.87(4) . .
BR11 PB3 BR8 83.04(4) . .
BR10 PB3 BR7 97.97(5) . .
BR11 PB3 BR7 163.67(5) . .
BR8 PB3 BR7 92.50(4) . .
BR10 PB3 BR9 80.83(4) . .
BR11 PB3 BR9 95.27(4) . .
BR8 PB3 BR9 171.25(4) . .
BR7 PB3 BR9 91.40(4) . .

loop_
_geom_bond_atom_site_label_1
_geom_bond_atom_site_label_2
_geom_bond_distance
_geom_bond_site_symmetry_2
C1 N1 1.509(17) .
C1 C2 1.539(19) .
C1 H1A 0.97 .
C1 H1B 0.97 .
C2 C3 1.516(17) .
C2 H2A 0.97 .
C2 H2B 0.97 .
C3 C4 1.537(16) .
C3 H3A 0.97 .
C3 H3B 0.97 .
C4 C5 1.516(16) .
C4 H4A 0.97 .
C4 H4B 0.97 .
C5 N2 1.504(15) .
C5 C6 1.512(15) .
C5 H5 0.98 .
C6 O1 1.230(16) .
C6 O2 1.304(15) .
C7 O4 1.187(18) .
C7 O3 1.311(16) .
C7 C8 1.53(2) .
C8 N6 1.489(17) .
C8 C9 1.52(3) .
C8 H8 0.98 .
C9 C10 1.51(4) .
C9 H9A 0.97 .
C9 H9B 0.97 .
C10 C11A 1.67(4) .
C10 C11B 1.75(5) .
C10 H10A 0.97 .
C10 H10B 0.97 .
C10 H10C 0.97 .
C10 H10D 0.97 .
C11A C12A 1.44(5) .
C11A H11A 0.97 .
C11A H11B 0.97 .
C11B C12B 1.40(6) .
C11B H11C 0.97 .
C11B H11D 0.97 .
C12A N5 1.55(4) .
C12A H12A 0.97 .
C12A H12B 0.97 .
C12B N5 1.58(5) .
C12B H12C 0.97 .
C12B H12D 0.97 .
C13 O5 1.174(18) .
C13 O6 1.327(15) .
C13 C14 1.544(19) .
C14 C15 1.488(17) .
C14 N3 1.492(15) .
C14 H14 0.98 .
C15 C16 1.519(18) .
C15 H15A 0.97 .
C15 H15B 0.97 .
C16 C17 1.524(19) .
C16 H16A 0.97 .
C16 H16B 0.97 .
C17 C18 1.511(19) .
C17 H17A 0.97 .
C17 H17B 0.97 .
C18 N4 1.483(17) .
C18 H18A 0.97 .
C18 H18B 0.97 .
BR1 PB1 2.9555(18) .
BR2 PB1 2.9521(14) .
BR2 PB2 2.9790(15) .
BR3 PB2 3.0059(14) .
BR4 PB1 3.0301(14) .
BR4 PB2 3.0600(15) 1_565
BR5 PB2 2.9788(14) .
BR6 PB2 3.0336(15) .
BR7 PB2 2.9647(14) .
BR7 PB3 3.1280(15) .
BR8 PB3 2.9390(13) .
BR9 PB3 3.1336(13) .
BR10 PB3 2.8284(15) .
BR11 PB3 2.8882(14) .
N1 H1C 0.89 .
N1 H1D 0.89 .
N1 H1E 0.89 .
N2 H2C 0.89 .
N2 H2D 0.89 .
N2 H2E 0.89 .
N3 H3C 0.89 .
N3 H3D 0.89 .
N3 H3E 0.89 .
N4 H4C 0.89 .
N4 H4D 0.89 .
N4 H4E 0.89 .
N5 H5A 0.89 .
N5 H5B 0.89 .
N5 H5C 0.89 .
N5 H5D 0.89 .
N5 H5E 0.89 .
N5 H5F 0.89 .
N6 H6A 0.89 .
N6 H6B 0.89 .
N6 H6C 0.89 .
O2 H2 0.82 .
O3 H3 0.82 .
O6 H6 0.82 .
PB1 BR2 2.9522(15) 3_676
PB1 BR1 2.9556(18) 3_676
PB1 BR4 3.0301(14) 3_676
PB2 BR4 3.0600(15) 1_545
